data_2008010
loop_
_publ_author_name
'Wu, Jun'
'Liu, Xiu-Fang'
'Xu, Han-Sheng'
'Huang, Jing-Wei'
'Hu, Sheng-Zhi'
'Ng, Seik Weng'

_publ_section_title
;
 <i>N</i>-[\a-(<i>N</i>-Succimidyl)benzyl]selenamorpholine
;
_journal_issue 12
_journal_name_full 'Acta Crystallographica Section C'
_journal_page_first IUC9800066
_journal_paper_doi 10.1107/S0108270198099132
_journal_volume 54
_journal_year 1998
_chemical_formula_sum 'C15 H18 N2 O2 Se'
_chemical_formula_weight 337.27
_chemical_name_systematic
;
 N-[\a-(N-succimidyl)benzyl]selenamorpholine
;
_space_group_IT_number 14
_symmetry_cell_setting monoclinic
_symmetry_space_group_name_Hall '-P 2ybc'
_symmetry_space_group_name_H-M 'P 1 21/c 1'
_audit_creation_method SHELXL-97
_cell_angle_alpha 90.00
_cell_angle_beta 102.290(10)
_cell_angle_gamma 90.00
_cell_formula_units_Z 4
_cell_length_a 10.0810(10)
_cell_length_b 8.9270(10)
_cell_length_c 16.5080(10)
_cell_measurement_reflns_used 25
_cell_measurement_temperature 295(2)
_cell_measurement_theta_max 32.5
_cell_measurement_theta_min 27.5
_cell_volume 1451.6(2)
_computing_cell_refinement 'CAD-4 VAX/PC (Enraf-Nonius Delft, 1988)'
_computing_data_collection 'CAD-4 VAX/PC (Enraf-Nonius Delft, 1984)'
_computing_data_reduction 'NRCVAX (Gabe et al., 1989)'
_computing_molecular_graphics 'ORTEPII (Johnson, 1976)'
_computing_publication_material SHELXL97
_computing_structure_refinement 'SHELXL97 (Sheldrick, 1997a)'
_computing_structure_solution 'SHELXS97 (Sheldrick, 1997b)'
_diffrn_ambient_temperature 295(2)
_diffrn_measured_fraction_theta_full 0.938
_diffrn_measured_fraction_theta_max 0.938
_diffrn_measurement_device_type 'Nonius CAD-4'
_diffrn_measurement_method \w
_diffrn_radiation_monochromator graphite
_diffrn_radiation_source 'fine-focus sealed tube'
_diffrn_radiation_type CuK\a
_diffrn_radiation_wavelength 1.54184
_diffrn_reflns_av_R_equivalents 0.032
_diffrn_reflns_av_sigmaI/netI 0.0190
_diffrn_reflns_limit_h_max 12
_diffrn_reflns_limit_h_min 0
_diffrn_reflns_limit_k_max 11
_diffrn_reflns_limit_k_min 0
_diffrn_reflns_limit_l_max 20
_diffrn_reflns_limit_l_min -20
_diffrn_reflns_number 3160
_diffrn_reflns_theta_full 74.80
_diffrn_reflns_theta_max 74.80
_diffrn_reflns_theta_min 4.49
_diffrn_standards_decay_% None
_diffrn_standards_interval_time 60
_diffrn_standards_number 3
_exptl_absorpt_coefficient_mu 3.531
_exptl_absorpt_correction_T_max 0.414
_exptl_absorpt_correction_T_min 0.255
_exptl_absorpt_correction_type '\y scan (North et al., 1968)'
_exptl_crystal_colour Colorless
_exptl_crystal_density_diffrn 1.543
_exptl_crystal_density_method 'not measured'
_exptl_crystal_description 'Irregular block'
_exptl_crystal_F_000 688
_exptl_crystal_size_max 0.45
_exptl_crystal_size_mid 0.35
_exptl_crystal_size_min 0.25
_refine_diff_density_max 0.771
_refine_diff_density_min -0.942
_refine_ls_extinction_coef 0.0094(8)
_refine_ls_extinction_method SHELXL97
_refine_ls_goodness_of_fit_ref 1.046
_refine_ls_hydrogen_treatment 'riding, U(H) = 1.5U~eq~(C).'
_refine_ls_matrix_type full
_refine_ls_number_parameters 182
_refine_ls_number_reflns 2987
_refine_ls_number_restraints 0
_refine_ls_restrained_S_all 1.046
_refine_ls_R_factor_all 0.063
_refine_ls_R_factor_gt 0.057
_refine_ls_shift/su_max <0.001
_refine_ls_shift/su_mean 0.000
_refine_ls_structure_factor_coef Fsqd
_refine_ls_weighting_details 'w = 1/[\s^2^(Fo^2^)+(0.1051P)^2^+0.9896P] where P = (Fo^2^+2Fc^2^)/3'
_refine_ls_weighting_scheme calc
_refine_ls_wR_factor_ref 0.171
_reflns_number_gt 2519
_reflns_number_total 2987
_reflns_threshold_expression I>2\s(I)
_cod_data_source_file qa0065.cif
_cod_data_source_block qa0065
_cod_depositor_comments
;
The following automatic conversions were performed:
'_symmetry_cell_setting' value 'Monoclinic' changed to 'monoclinic'
according to '/home/saulius/struct/CIF-dictionaries/cif_core.dic'
dictionary named 'cif_core.dic' version 2.4.1 from 2010-06-29.

Automatic conversion script
Id: cif_fix_enum 1527 2010-12-29 10:47:43Z saulius 

The following automatic conversions were performed:

'_symmetry_cell_setting' value 'Monoclinic' changed to 'monoclinic'
according to /home/saulius/struct/CIF-dictionaries/cif_core.dic
dictionary named 'cif_core.dic' version 2.4.1 from 2010-06-29.

Automatic conversion script
Id: cif_fix_values 1715 2011-07-08 13:25:40Z adriana 

The following automatic conversions were performed:

'_refine_ls_weighting_scheme' value 'calc w =
1/[\s^2^(Fo^2^)+(0.1051P)^2^+0.9896P] where P = (Fo^2^+2Fc^2^)/3' was
changed to 'calc'. New tag '_refine_ls_weighting_details' was
created. The value of the new tag was set to 'w =
1/[\s^2^(Fo^2^)+(0.1051P)^2^+0.9896P] where P = (Fo^2^+2Fc^2^)/3'.

Automatic conversion script
Id: cif_fix_values 3143 2015-03-26 13:38:13Z robertas 
;
_cod_original_sg_symbol_H-M 'P 21/c'
_cod_database_code 2008010

loop_
_symmetry_equiv_pos_as_xyz
'x, y, z'
'-x, y+1/2, -z+1/2'
'-x, -y, -z'
'x, -y-1/2, z-1/2'

loop_
_atom_site_label
_atom_site_fract_x
_atom_site_fract_y
_atom_site_fract_z
_atom_site_U_iso_or_equiv
_atom_site_adp_type
_atom_site_calc_flag
_atom_site_refinement_flags
_atom_site_occupancy
_atom_site_disorder_assembly
_atom_site_disorder_group
_atom_site_type_symbol
Se1 0.01993(6) -0.02206(6) 0.22838(3) 0.0813(3) Uani d . 1 . . Se
O1 0.4610(2) 0.4068(3) 0.40350(10) 0.0500(10) Uani d . 1 . . O
O2 0.1162(2) 0.3135(3) 0.5352(2) 0.0590(10) Uani d . 1 . . O
N1 0.2394(2) 0.0750(3) 0.3965(2) 0.0420(10) Uani d . 1 . . N
N2 0.2901(2) 0.3221(3) 0.46430(10) 0.0380(10) Uani d . 1 . . N
C1 0.0219(4) -0.0556(5) 0.3451(3) 0.0620(10) Uani d . 1 . . C
C2 0.0951(3) 0.0707(4) 0.3983(2) 0.0460(10) Uani d . 1 . . C
C3 0.2158(5) 0.0063(5) 0.2490(3) 0.0710(10) Uani d . 1 . . C
C4 0.2640(4) 0.1214(4) 0.3162(2) 0.0540(10) Uani d . 1 . . C
C5 0.3245(3) 0.1586(3) 0.4632(2) 0.0380(10) Uani d . 1 . . C
C6 0.3612(3) 0.4311(3) 0.4309(2) 0.0400(10) Uani d . 1 . . C
C7 0.2925(3) 0.5792(4) 0.4362(2) 0.0510(10) Uani d . 1 . . C
C8 0.1915(4) 0.5517(4) 0.4889(2) 0.0560(10) Uani d . 1 . . C
C9 0.1889(3) 0.3831(4) 0.4997(2) 0.0440(10) Uani d . 1 . . C
C10 0.3388(3) 0.0906(3) 0.5490(2) 0.0400(10) Uani d . 1 . . C
C11 0.3987(3) 0.1715(4) 0.6194(2) 0.0480(10) Uani d . 1 . . C
C12 0.4176(3) 0.1076(4) 0.6973(2) 0.0530(10) Uani d . 1 . . C
C13 0.3772(4) -0.0371(4) 0.7069(2) 0.0590(10) Uani d . 1 . . C
C14 0.3202(4) -0.1192(4) 0.6376(2) 0.0620(10) Uani d . 1 . . C
C15 0.3012(4) -0.0570(4) 0.5591(2) 0.0520(10) Uani d . 1 . . C
H1a -0.0707 -0.0624 0.3529 0.092 Uiso calc R 1 . . H
H1b 0.0669 -0.1498 0.3625 0.092 Uiso calc R 1 . . H
H2a 0.0536 0.1655 0.3784 0.070 Uiso calc R 1 . . H
H2b 0.0852 0.0574 0.4550 0.070 Uiso calc R 1 . . H
H3a 0.2606 -0.0884 0.2655 0.106 Uiso calc R 1 . . H
H3b 0.2411 0.0385 0.1983 0.106 Uiso calc R 1 . . H
H4a 0.3605 0.1382 0.3213 0.080 Uiso calc R 1 . . H
H4b 0.2176 0.2155 0.3002 0.080 Uiso calc R 1 . . H
H5 0.4159 0.1551 0.4516 0.057 Uiso calc R 1 . . H
H7a 0.3580 0.6543 0.4612 0.076 Uiso calc R 1 . . H
H7b 0.2474 0.6133 0.3815 0.076 Uiso calc R 1 . . H
H8a 0.1026 0.5886 0.4619 0.083 Uiso calc R 1 . . H
H8b 0.2192 0.6011 0.5422 0.083 Uiso calc R 1 . . H
H11 0.4263 0.2696 0.6139 0.071 Uiso calc R 1 . . H
H12 0.4580 0.1632 0.7437 0.080 Uiso calc R 1 . . H
H13 0.3882 -0.0791 0.7595 0.088 Uiso calc R 1 . . H
H14 0.2941 -0.2178 0.6436 0.093 Uiso calc R 1 . . H
H15 0.2631 -0.1143 0.5129 0.078 Uiso calc R 1 . . H

loop_
_atom_site_aniso_label
_atom_site_aniso_U_11
_atom_site_aniso_U_22
_atom_site_aniso_U_33
_atom_site_aniso_U_12
_atom_site_aniso_U_13
_atom_site_aniso_U_23
Se1 0.0909(4) 0.0810(4) 0.0550(3) -0.0217(2) -0.0225(3) -0.0079(2)
O1 0.0430(10) 0.0560(10) 0.0500(10) -0.0010(10) 0.0100(10) 0.0000(10)
O2 0.0530(10) 0.0590(10) 0.070(2) 0.0120(10) 0.0250(10) 0.0050(10)
N1 0.0420(10) 0.0450(10) 0.0360(10) 0.0020(10) 0.0020(10) -0.0020(10)
N2 0.0370(10) 0.0380(10) 0.0370(10) 0.0050(10) 0.0040(10) -0.0010(10)
C1 0.056(2) 0.059(2) 0.063(2) -0.013(2) -0.003(2) 0.000(2)
C2 0.0400(10) 0.049(2) 0.045(2) -0.0020(10) -0.0010(10) 0.0010(10)
C3 0.090(3) 0.074(3) 0.045(2) -0.010(2) 0.009(2) -0.017(2)
C4 0.061(2) 0.061(2) 0.038(2) -0.009(2) 0.0080(10) -0.0070(10)
C5 0.0330(10) 0.0390(10) 0.0390(10) 0.0060(10) 0.0030(10) -0.0040(10)
C6 0.0390(10) 0.0440(10) 0.0330(10) -0.0010(10) -0.0030(10) -0.0010(10)
C7 0.043(2) 0.043(2) 0.060(2) 0.0010(10) -0.0020(10) 0.0010(10)
C8 0.058(2) 0.046(2) 0.061(2) 0.0110(10) 0.009(2) -0.006(2)
C9 0.0400(10) 0.048(2) 0.0420(10) 0.0090(10) 0.0050(10) -0.0020(10)
C10 0.0360(10) 0.042(2) 0.0390(10) 0.0090(10) 0.0020(10) -0.0020(10)
C11 0.044(2) 0.054(2) 0.041(2) 0.0020(10) -0.0010(10) -0.0050(10)
C12 0.051(2) 0.062(2) 0.040(2) 0.009(2) -0.0030(10) -0.0080(10)
C13 0.071(2) 0.062(2) 0.040(2) 0.017(2) 0.003(2) 0.007(2)
C14 0.088(3) 0.041(2) 0.051(2) 0.007(2) 0.002(2) 0.0060(10)
C15 0.067(2) 0.040(2) 0.042(2) 0.0100(10) -0.0040(10) -0.0010(10)

loop_
_atom_type_symbol
_atom_type_description
_atom_type_scat_dispersion_real
_atom_type_scat_dispersion_imag
_atom_type_scat_source
C C 0.0181 0.0091 'International Tables Vol C Tables 4.2.6.8 and 6.1.1.4'
H H 0.0000 0.0000 'International Tables Vol C Tables 4.2.6.8 and 6.1.1.4'
N N 0.0311 0.0180 'International Tables Vol C Tables 4.2.6.8 and 6.1.1.4'
O O 0.0492 0.0322 'International Tables Vol C Tables 4.2.6.8 and 6.1.1.4'
Se Se -0.7943 1.1372 'International Tables Vol C Tables 4.2.6.8 and 6.1.1.4'

loop_
_geom_angle_atom_site_label_1
_geom_angle_atom_site_label_2
_geom_angle_atom_site_label_3
_geom_angle
_geom_angle_publ_flag
C1 Se1 C3 92.9(2) yes
C2 N1 C4 112.8(3) yes
C2 N1 C5 115.4(2) yes
C4 N1 C5 110.8(2) yes
C5 N2 C6 122.4(2) yes
C5 N2 C9 125.3(2) yes
C6 N2 C9 112.3(2) yes
C2 C1 Se1 111.0(3) yes
N1 C2 C1 111.8(3) yes
C4 C3 Se1 111.8(3) yes
N1 C4 C3 112.5(3) yes
N1 C5 N2 114.1(2) yes
N1 C5 C10 115.2(2) yes
N2 C5 C10 110.7(2) yes
O1 C6 N2 124.3(3) yes
O1 C6 C7 127.6(3) yes
N2 C6 C7 108.1(2) yes
C8 C7 C6 105.6(3) yes
C7 C8 C9 105.3(3) yes
O2 C9 N2 125.4(3) yes
O2 C9 C8 126.7(3) yes
N2 C9 C8 107.8(3) yes
C11 C10 C15 118.2(3) yes
C11 C10 C5 120.6(3) yes
C15 C10 C5 121.0(3) yes
C12 C11 C10 120.8(3) yes
C13 C12 C11 120.6(3) yes
C12 C13 C14 119.0(3) yes
C13 C14 C15 121.0(3) yes
C14 C15 C10 120.3(3) yes

loop_
_geom_bond_atom_site_label_1
_geom_bond_atom_site_label_2
_geom_bond_site_symmetry_2
_geom_bond_distance
_geom_bond_publ_flag
Se1 C1 . 1.946(4) yes
Se1 C3 . 1.948(5) yes
O1 C6 . 1.207(4) yes
O2 C9 . 1.203(4) yes
N1 C5 . 1.451(4) yes
N1 C2 . 1.461(4) yes
N1 C4 . 1.460(4) yes
N2 C9 . 1.391(4) yes
N2 C6 . 1.391(4) yes
N2 C5 . 1.501(3) yes
C1 C2 . 1.520(5) yes
C3 C4 . 1.514(5) yes
C5 C10 . 1.519(4) yes
C6 C7 . 1.504(4) yes
C7 C8 . 1.493(5) yes
C8 C9 . 1.517(5) yes
C10 C11 . 1.392(4) yes
C10 C15 . 1.391(5) yes
C11 C12 . 1.382(5) yes
C12 C13 . 1.374(5) yes
C13 C14 . 1.378(5) yes
C14 C15 . 1.385(5) yes
